data_4031771
loop_
_publ_author_name
'Cheng, Yi An'
'Yu, Wesley Zongrong'
'Yeung, Ying-Yeung'

_publ_section_title
;
 An unexpected Bromolactamization of Olefinic Amides Using a
 Three-Component Co-catalyst System.
;
_journal_issue 2
_journal_name_full 'The Journal of organic chemistry'
_journal_page_first 545
_journal_page_last 552
_journal_paper_doi 10.1021/acs.joc.5b02390
_journal_volume 81
_journal_year 2016
_chemical_formula_sum 'C19 H16 Br2 N2 O3 S'
_chemical_formula_weight 512.22
_chemical_name_systematic
; 
 ? 
;
_space_group_crystal_system monoclinic
_space_group_IT_number 4
_space_group_name_Hall 'P 2yb'
_space_group_name_H-M_alt 'P 1 21 1'
_symmetry_space_group_name_Hall 'P 2yb'
_symmetry_space_group_name_H-M 'P 1 21 1'
_atom_sites_solution_hydrogens geom
_audit_creation_method SHELXL-2013
_cell_angle_alpha 90
_cell_angle_beta 102.422(3)
_cell_angle_gamma 90
_cell_formula_units_Z 2
_cell_length_a 8.9120(8)
_cell_length_b 5.8904(6)
_cell_length_c 18.4113(16)
_cell_measurement_reflns_used 9925
_cell_measurement_temperature 100(2)
_cell_measurement_theta_max 28.26
_cell_measurement_theta_min 2.81
_cell_volume 943.88(15)
_computing_cell_refinement 'Bruker SAINT'
_computing_data_collection 'Bruker APEX2'
_computing_data_reduction 'Bruker SAINT'
_computing_molecular_graphics 'Bruker SHELXTL'
_computing_publication_material 'Bruker SHELXTL'
_computing_structure_refinement 'SHELXL-2013 (Sheldrick, 2013)'
_computing_structure_solution 'SHELXS-97 (Sheldrick 2008)'
_diffrn_ambient_temperature 100(2)
_diffrn_measured_fraction_theta_full 0.998
_diffrn_measured_fraction_theta_max 1.000
_diffrn_measurement_device_type 'Bruker D8 Venture'
_diffrn_measurement_method '\f and \w scans'
_diffrn_radiation_type MoK\a
_diffrn_radiation_wavelength 0.71073
_diffrn_reflns_av_R_equivalents 0.0400
_diffrn_reflns_av_unetI/netI 0.0367
_diffrn_reflns_laue_measured_fraction_full 0.998
_diffrn_reflns_laue_measured_fraction_max 1.000
_diffrn_reflns_limit_h_max 11
_diffrn_reflns_limit_h_min -11
_diffrn_reflns_limit_k_max 7
_diffrn_reflns_limit_k_min -7
_diffrn_reflns_limit_l_max 23
_diffrn_reflns_limit_l_min -23
_diffrn_reflns_number 26356
_diffrn_reflns_point_group_measured_fraction_full 0.998
_diffrn_reflns_point_group_measured_fraction_max 0.999
_diffrn_reflns_theta_full 25.242
_diffrn_reflns_theta_max 27.500
_diffrn_reflns_theta_min 2.340
_exptl_absorpt_coefficient_mu 4.428
_exptl_absorpt_correction_T_max 0.7457
_exptl_absorpt_correction_T_min 0.5914
_exptl_absorpt_correction_type multi-scan
_exptl_absorpt_process_details 'Sadabs, (Sheldrick 2008)'
_exptl_crystal_colour Colourless
_exptl_crystal_density_diffrn 1.802
_exptl_crystal_density_meas ?
_exptl_crystal_density_method 'Not Measured'
_exptl_crystal_description BLOCK
_exptl_crystal_F_000 508
_exptl_crystal_size_max 0.245
_exptl_crystal_size_mid 0.128
_exptl_crystal_size_min 0.036
_refine_diff_density_max 0.371
_refine_diff_density_min -0.244
_refine_diff_density_rms 0.062
_refine_ls_abs_structure_details
; 
 Flack x determined using 1767 quotients [(I+)-(I-)]/[(I+)+(I-)] 
 (Parsons and Flack (2004), Acta Cryst. A60, s61). 
;
_refine_ls_abs_structure_Flack 0.010(4)
_refine_ls_extinction_method none
_refine_ls_goodness_of_fit_ref 1.035
_refine_ls_hydrogen_treatment constr
_refine_ls_matrix_type full
_refine_ls_number_parameters 245
_refine_ls_number_reflns 4339
_refine_ls_number_restraints 1
_refine_ls_restrained_S_all 1.035
_refine_ls_R_factor_all 0.0240
_refine_ls_R_factor_gt 0.0203
_refine_ls_shift/su_max 0.001
_refine_ls_shift/su_mean 0.000
_refine_ls_structure_factor_coef Fsqd
_refine_ls_weighting_details 'w=1/[\s^2^(Fo^2^)+(0.0108P)^2^] where P=(Fo^2^+2Fc^2^)/3'
_refine_ls_weighting_scheme calc
_refine_ls_wR_factor_gt 0.0385
_refine_ls_wR_factor_ref 0.0393
_reflns_Friedel_coverage 0.821
_reflns_friedel_fraction_full 0.997
_reflns_friedel_fraction_max 0.998
_reflns_number_gt 4083
_reflns_number_total 4339
_reflns_threshold_expression 'I > 2\s(I)'
_cod_data_source_file jo5b02390_si_002.cif
_cod_data_source_block d625
_cod_depositor_comments
;
The following automatic conversions were performed:

'_exptl_absorpt_correction_type' value 'Multi-scan' changed to
'multi-scan' according to
/usr/data/users/saulius/crontab/automatic-downloads/rss-feeds/ACS/lib/dictionaries/cif_core.dic
dictionary named 'cif_core.dic' version 2.4.2 from 2011-04-26.

'_exptl_crystal_density_meas' value 'Not Measured' was changed to '?'
- the value is perceived as not measured.

Automatic conversion script
Id: cif_fix_values 4268 2015-11-12 08:31:59Z antanas 

 Adding full bibliography for 4031771--4031772.cif.
;
_cod_database_code 4031771
_shelx_space_group_comment
; 
The symmetry employed for this shelxl refinement is uniquely defined 
by the following loop, which should always be used as a source of 
symmetry information in preference to the above space-group names. 
They are only intended as comments. 
;
_shelx_estimated_absorpt_t_min 0.410
_shelx_estimated_absorpt_t_max 0.857
_shelxl_version_number 2013-3

loop_
_space_group_symop_operation_xyz
'x, y, z'
'-x, y+1/2, -z'

loop_
_atom_site_label
_atom_site_type_symbol
_atom_site_fract_x
_atom_site_fract_y
_atom_site_fract_z
_atom_site_U_iso_or_equiv
_atom_site_adp_type
_atom_site_occupancy
_atom_site_site_symmetry_order
_atom_site_calc_flag
_atom_site_refinement_flags_posn
_atom_site_refinement_flags_adp
Br1 Br 0.94127(3) -0.01943(5) 0.66847(2) 0.01494(7) Uani 1 1 d . .
Br2 Br 0.17809(3) 0.52870(5) 0.65849(2) 0.01986(8) Uani 1 1 d . .
S1 S 0.52052(9) 0.14289(12) 0.87339(4) 0.01339(16) Uani 1 1 d . .
O1 O 0.7736(2) 0.0402(3) 0.80521(10) 0.0150(4) Uani 1 1 d . .
O2 O 0.4852(2) -0.0834(3) 0.84708(11) 0.0183(5) Uani 1 1 d . .
O3 O 0.4014(2) 0.2814(4) 0.89112(11) 0.0181(5) Uani 1 1 d . .
N1 N 0.6284(2) 0.4790(4) 0.67321(11) 0.0114(5) Uani 1 1 d . .
N2 N 0.5775(3) 0.2901(4) 0.80430(13) 0.0119(5) Uani 1 1 d . .
C1 C 0.6640(3) 0.5312(5) 0.60597(14) 0.0118(6) Uani 1 1 d . .
C2 C 0.6109(3) 0.7081(5) 0.55669(16) 0.0154(6) Uani 1 1 d . .
H2 H 0.5376 0.8149 0.5663 0.018 Uiso 1 1 calc R U
C3 C 0.6698(3) 0.7205(6) 0.49340(16) 0.0181(7) Uani 1 1 d . .
H3 H 0.6379 0.8403 0.4590 0.022 Uiso 1 1 calc R U
C4 C 0.7763(3) 0.5591(6) 0.47866(16) 0.0178(7) Uani 1 1 d . .
H4 H 0.8139 0.5723 0.4343 0.021 Uiso 1 1 calc R U
C5 C 0.8271(3) 0.3837(5) 0.52653(16) 0.0152(6) Uani 1 1 d . .
H5 H 0.8977 0.2750 0.5155 0.018 Uiso 1 1 calc R U
C6 C 0.7717(3) 0.3688(5) 0.59270(15) 0.0123(6) Uani 1 1 d . .
C7 C 0.8019(3) 0.2215(5) 0.65466(16) 0.0115(6) Uani 1 1 d . .
C8 C 0.7129(3) 0.2920(5) 0.70320(16) 0.0122(6) Uani 1 1 d . .
C9 C 0.6941(3) 0.1943(5) 0.77409(15) 0.0116(6) Uani 1 1 d . .
C10 C 0.4646(3) 0.4568(5) 0.76231(14) 0.0117(6) Uani 1 1 d . .
H10 H 0.4210 0.5482 0.7986 0.014 Uiso 1 1 calc R U
C11 C 0.5490(3) 0.6155(5) 0.71947(16) 0.0134(6) Uani 1 1 d . .
H11A H 0.4749 0.7190 0.6879 0.016 Uiso 1 1 calc R U
H11B H 0.6241 0.7085 0.7546 0.016 Uiso 1 1 calc R U
C12 C 0.3341(3) 0.3236(5) 0.71248(16) 0.0140(6) Uani 1 1 d . .
H12A H 0.2870 0.2195 0.7434 0.017 Uiso 1 1 calc R U
H12B H 0.3762 0.2309 0.6767 0.017 Uiso 1 1 calc R U
C13 C 0.6755(3) 0.1357(5) 0.95009(16) 0.0134(6) Uani 1 1 d . .
C14 C 0.7667(3) -0.0578(5) 0.96297(16) 0.0161(7) Uani 1 1 d . .
H14 H 0.7535 -0.1771 0.9274 0.019 Uiso 1 1 calc R U
C15 C 0.8773(3) -0.0739(5) 1.02865(17) 0.0164(7) Uani 1 1 d . .
H15 H 0.9403 -0.2053 1.0379 0.020 Uiso 1 1 calc R U
C16 C 0.8972(3) 0.0999(5) 1.08115(16) 0.0158(6) Uani 1 1 d . .
C17 C 0.8060(4) 0.2947(5) 1.06638(17) 0.0168(7) Uani 1 1 d . .
H17 H 0.8200 0.4151 1.1015 0.020 Uiso 1 1 calc R U
C18 C 0.6952(4) 0.3140(5) 1.00095(16) 0.0158(7) Uani 1 1 d . .
H18 H 0.6337 0.4468 0.9910 0.019 Uiso 1 1 calc R U
C19 C 1.0125(4) 0.0733(6) 1.15374(17) 0.0233(7) Uani 1 1 d . .
H19A H 0.9753 -0.0402 1.1846 0.035 Uiso 1 1 calc R U
H19B H 1.0260 0.2191 1.1800 0.035 Uiso 1 1 calc R U
H19C H 1.1111 0.0237 1.1438 0.035 Uiso 1 1 calc R U

loop_
_atom_site_aniso_label
_atom_site_aniso_U_11
_atom_site_aniso_U_22
_atom_site_aniso_U_33
_atom_site_aniso_U_23
_atom_site_aniso_U_13
_atom_site_aniso_U_12
Br1 0.01410(14) 0.01552(15) 0.01642(14) 0.00184(12) 0.00595(11) 0.00470(13)
Br2 0.01418(14) 0.02140(19) 0.02223(16) -0.00160(13) -0.00002(12) 0.00526(13)
S1 0.0147(4) 0.0144(4) 0.0126(4) -0.0017(3) 0.0066(3) -0.0014(3)
O1 0.0160(10) 0.0151(11) 0.0140(10) 0.0008(9) 0.0036(8) 0.0020(9)
O2 0.0215(12) 0.0164(12) 0.0186(11) -0.0039(9) 0.0080(10) -0.0058(9)
O3 0.0170(11) 0.0232(12) 0.0161(11) -0.0010(9) 0.0083(9) 0.0015(10)
N1 0.0131(11) 0.0115(12) 0.0107(11) 0.0006(11) 0.0050(9) 0.0028(11)
N2 0.0125(12) 0.0130(13) 0.0106(12) 0.0008(10) 0.0031(10) 0.0010(10)
C1 0.0088(12) 0.0140(15) 0.0125(13) -0.0015(13) 0.0023(11) -0.0026(13)
C2 0.0118(15) 0.0162(16) 0.0172(16) 0.0024(13) 0.0008(13) 0.0015(12)
C3 0.0144(15) 0.0234(17) 0.0157(16) 0.0088(14) 0.0014(13) 0.0010(14)
C4 0.0137(14) 0.0275(18) 0.0128(14) 0.0028(14) 0.0044(12) -0.0010(13)
C5 0.0103(15) 0.0209(16) 0.0144(15) -0.0008(13) 0.0027(13) 0.0009(13)
C6 0.0076(14) 0.0159(15) 0.0122(15) -0.0012(12) -0.0002(12) -0.0017(12)
C7 0.0085(14) 0.0111(14) 0.0145(15) -0.0002(12) 0.0013(12) -0.0013(12)
C8 0.0116(14) 0.0120(15) 0.0121(15) -0.0014(12) 0.0005(12) -0.0004(12)
C9 0.0115(14) 0.0130(15) 0.0109(14) -0.0036(12) 0.0034(12) -0.0035(12)
C10 0.0113(13) 0.0110(14) 0.0132(13) -0.0027(12) 0.0037(11) 0.0002(12)
C11 0.0144(15) 0.0105(14) 0.0164(15) -0.0014(12) 0.0054(13) 0.0018(12)
C12 0.0139(15) 0.0121(14) 0.0153(16) -0.0003(12) 0.0015(13) 0.0013(12)
C13 0.0170(15) 0.0143(15) 0.0104(14) 0.0004(12) 0.0063(13) -0.0010(13)
C14 0.0258(16) 0.0120(16) 0.0132(14) 0.0006(12) 0.0099(13) -0.0011(13)
C15 0.0184(15) 0.0157(16) 0.0177(15) 0.0026(12) 0.0096(13) 0.0014(12)
C16 0.0151(15) 0.0180(16) 0.0155(15) 0.0049(13) 0.0060(13) -0.0027(13)
C17 0.0197(16) 0.0171(16) 0.0144(16) -0.0036(13) 0.0054(13) -0.0036(13)
C18 0.0178(16) 0.0128(15) 0.0187(16) -0.0018(13) 0.0083(14) 0.0009(13)
C19 0.0223(16) 0.0268(19) 0.0192(16) 0.0012(14) 0.0008(14) -0.0020(15)

loop_
_atom_type_symbol
_atom_type_description
_atom_type_scat_dispersion_real
_atom_type_scat_dispersion_imag
_atom_type_scat_source
C C 0.0033 0.0016 'International Tables Vol C Tables 4.2.6.8 and 6.1.1.4'
H H 0.0000 0.0000 'International Tables Vol C Tables 4.2.6.8 and 6.1.1.4'
N N 0.0061 0.0033 'International Tables Vol C Tables 4.2.6.8 and 6.1.1.4'
O O 0.0106 0.0060 'International Tables Vol C Tables 4.2.6.8 and 6.1.1.4'
Br Br -0.2901 2.4595 'International Tables Vol C Tables 4.2.6.8 and 6.1.1.4'
S S 0.1246 0.1234 'International Tables Vol C Tables 4.2.6.8 and 6.1.1.4'

loop_
_geom_angle_atom_site_label_1
_geom_angle_atom_site_label_2
_geom_angle_atom_site_label_3
_geom_angle
O2 S1 O3 119.24(14)
O2 S1 N2 107.51(12)
O3 S1 N2 103.58(13)
O2 S1 C13 109.19(14)
O3 S1 C13 108.96(13)
N2 S1 C13 107.72(13)
C1 N1 C8 109.0(2)
C1 N1 C11 129.5(2)
C8 N1 C11 119.8(2)
C9 N2 C10 122.3(2)
C9 N2 S1 117.2(2)
C10 N2 S1 116.36(18)
N1 C1 C2 129.8(2)
N1 C1 C6 107.5(2)
C2 C1 C6 122.7(2)
C3 C2 C1 116.8(3)
C3 C2 H2 121.6
C1 C2 H2 121.6
C2 C3 C4 121.4(3)
C2 C3 H3 119.3
C4 C3 H3 119.3
C5 C4 C3 121.8(3)
C5 C4 H4 119.1
C3 C4 H4 119.1
C4 C5 C6 118.3(3)
C4 C5 H5 120.9
C6 C5 H5 120.9
C5 C6 C7 134.0(3)
C5 C6 C1 118.9(3)
C7 C6 C1 107.1(2)
C8 C7 C6 107.6(3)
C8 C7 Br1 126.8(2)
C6 C7 Br1 125.6(2)
C7 C8 N1 108.7(2)
C7 C8 C9 130.4(3)
N1 C8 C9 120.8(2)
O1 C9 N2 121.4(3)
O1 C9 C8 123.0(3)
N2 C9 C8 115.6(2)
N2 C10 C11 108.6(2)
N2 C10 C12 108.2(2)
C11 C10 C12 113.6(2)
N2 C10 H10 108.8
C11 C10 H10 108.8
C12 C10 H10 108.8
N1 C11 C10 108.6(2)
N1 C11 H11A 110.0
C10 C11 H11A 110.0
N1 C11 H11B 110.0
C10 C11 H11B 110.0
H11A C11 H11B 108.3
C10 C12 Br2 110.8(2)
C10 C12 H12A 109.5
Br2 C12 H12A 109.5
C10 C12 H12B 109.5
Br2 C12 H12B 109.5
H12A C12 H12B 108.1
C14 C13 C18 121.2(3)
C14 C13 S1 119.2(2)
C18 C13 S1 119.2(2)
C15 C14 C13 118.9(3)
C15 C14 H14 120.5
C13 C14 H14 120.5
C14 C15 C16 121.0(3)
C14 C15 H15 119.5
C16 C15 H15 119.5
C15 C16 C17 119.1(3)
C15 C16 C19 120.0(3)
C17 C16 C19 120.9(3)
C18 C17 C16 120.7(3)
C18 C17 H17 119.6
C16 C17 H17 119.6
C17 C18 C13 119.0(3)
C17 C18 H18 120.5
C13 C18 H18 120.5
C16 C19 H19A 109.5
C16 C19 H19B 109.5
H19A C19 H19B 109.5
C16 C19 H19C 109.5
H19A C19 H19C 109.5
H19B C19 H19C 109.5

loop_
_geom_bond_atom_site_label_1
_geom_bond_atom_site_label_2
_geom_bond_distance
Br1 C7 1.867(3)
Br2 C12 1.946(3)
S1 O2 1.430(2)
S1 O3 1.432(2)
S1 N2 1.705(2)
S1 C13 1.750(3)
O1 C9 1.216(3)
N1 C1 1.377(3)
N1 C8 1.381(4)
N1 C11 1.460(3)
N2 C9 1.399(4)
N2 C10 1.497(4)
C1 C2 1.396(4)
C1 C6 1.414(4)
C2 C3 1.379(4)
C2 H2 0.9500
C3 C4 1.411(4)
C3 H3 0.9500
C4 C5 1.370(4)
C4 H4 0.9500
C5 C6 1.412(4)
C5 H5 0.9500
C6 C7 1.412(4)
C7 C8 1.380(4)
C8 C9 1.468(4)
C10 C11 1.522(4)
C10 C12 1.533(4)
C10 H10 1.0000
C11 H11A 0.9900
C11 H11B 0.9900
C12 H12A 0.9900
C12 H12B 0.9900
C13 C14 1.390(4)
C13 C18 1.393(4)
C14 C15 1.389(4)
C14 H14 0.9500
C15 C16 1.393(4)
C15 H15 0.9500
C16 C17 1.399(4)
C16 C19 1.509(4)
C17 C18 1.388(4)
C17 H17 0.9500
C18 H18 0.9500
C19 H19A 0.9800
C19 H19B 0.9800
C19 H19C 0.9800
